data_4063984
loop_
_publ_author_name
'Pinkas, Ji\<r\'i'
'C\'isa\<rov\'a, Ivana'
'Hor\'a\<cek, Michal'
'Kubi\<sta, Ji\<r\'i'
'Mach, Karel'

_publ_section_title
;
 Reactions of Hydrogen Sulfide with Singly and Doubly Tucked-in
 Titanocenes
;
_journal_issue 5
_journal_name_full Organometallics
_journal_page_first 1034
_journal_paper_doi 10.1021/om1010726
_journal_volume 30
_journal_year 2011
_chemical_compound_source 'synthesized by the authors'
_chemical_formula_moiety 'C20 H31 S Ti'
_chemical_formula_sum 'C20 H31 S Ti'
_chemical_formula_weight 351.41
_chemical_name_systematic
; 
 ? 
;
_space_group_IT_number 14
_symmetry_cell_setting monoclinic
_symmetry_space_group_name_Hall '-P 2yn'
_symmetry_space_group_name_H-M 'P 1 21/n 1'
_atom_sites_solution_hydrogens difmap
_atom_sites_solution_primary direct
_atom_sites_solution_secondary difmap
_audit_creation_method SHELXL-97
_cell_angle_alpha 90.00
_cell_angle_beta 98.5602(18)
_cell_angle_gamma 90.00
_cell_formula_units_Z 4
_cell_length_a 9.2929(4)
_cell_length_b 13.7354(4)
_cell_length_c 15.3282(6)
_cell_measurement_reflns_used 4519
_cell_measurement_temperature 150(2)
_cell_measurement_theta_max 27.5
_cell_measurement_theta_min 1
_cell_volume 1934.72(13)
_computing_cell_refinement 'COLLECT and DENZO'
_computing_data_collection 'COLLECT (Hooft, 1998) and DENZO (Otwinowski & Minor, 1997)'
_computing_data_reduction 'COLLECT and DENZO'
_computing_structure_refinement 'SHELXL-97 (Sheldrick, 1997)'
_computing_structure_solution 'SIR92 (Altomare et al., 1994)'
_diffrn_ambient_temperature 150(2)
_diffrn_detector_area_resol_mean 9.091
_diffrn_measured_fraction_theta_full 0.996
_diffrn_measured_fraction_theta_max 0.996
_diffrn_measurement_device_type 'Nonius KappaCCD area detector'
_diffrn_measurement_method '\f and \w scans to fill the Ewald sphere'
_diffrn_radiation_monochromator graphite
_diffrn_radiation_source 'fine-focus sealed tube'
_diffrn_radiation_type MoK\a
_diffrn_radiation_wavelength 0.71073
_diffrn_reflns_av_R_equivalents 0.0340
_diffrn_reflns_av_sigmaI/netI 0.0261
_diffrn_reflns_limit_h_max 12
_diffrn_reflns_limit_h_min -12
_diffrn_reflns_limit_k_max 17
_diffrn_reflns_limit_k_min -17
_diffrn_reflns_limit_l_max 19
_diffrn_reflns_limit_l_min -19
_diffrn_reflns_number 30008
_diffrn_reflns_theta_full 27.47
_diffrn_reflns_theta_max 27.47
_diffrn_reflns_theta_min 2.00
_diffrn_standards_number 0
_exptl_absorpt_coefficient_mu 0.546
_exptl_absorpt_correction_type none
_exptl_crystal_colour 'deep red'
_exptl_crystal_density_diffrn 1.206
_exptl_crystal_density_method 'not measured'
_exptl_crystal_description irregular
_exptl_crystal_F_000 756
_exptl_crystal_size_max 0.5
_exptl_crystal_size_mid 0.5
_exptl_crystal_size_min 0.3
_refine_diff_density_max 0.294
_refine_diff_density_min -0.259
_refine_diff_density_rms 0.050
_refine_ls_extinction_method none
_refine_ls_goodness_of_fit_ref 1.049
_refine_ls_hydrogen_treatment constr
_refine_ls_matrix_type full
_refine_ls_number_parameters 209
_refine_ls_number_reflns 4408
_refine_ls_number_restraints 0
_refine_ls_restrained_S_all 1.049
_refine_ls_R_factor_all 0.0472
_refine_ls_R_factor_gt 0.0346
_refine_ls_shift/su_max 0.001
_refine_ls_shift/su_mean 0.000
_refine_ls_structure_factor_coef Fsqd
_refine_ls_weighting_details 'calc w=1/[\s^2^(Fo^2^)+(0.0421P)^2^+1.1496P] where P=(Fo^2^+2Fc^2^)/3'
_refine_ls_weighting_scheme calc
_refine_ls_wR_factor_gt 0.0883
_refine_ls_wR_factor_ref 0.0964
_reflns_number_gt 3602
_reflns_number_total 4408
_reflns_threshold_expression I>2\s(I)
_cod_data_source_file om1010726_si_002.cif
_cod_data_source_block structure_4_jednh2s-mach
_cod_original_sg_symbol_H-M 'P 21/n'
_cod_database_code 4063984

loop_
_symmetry_equiv_pos_as_xyz
'x, y, z'
'-x+1/2, y+1/2, -z+1/2'
'-x, -y, -z'
'x-1/2, -y-1/2, z-1/2'

loop_
_atom_site_label
_atom_site_type_symbol
_atom_site_fract_x
_atom_site_fract_y
_atom_site_fract_z
_atom_site_U_iso_or_equiv
_atom_site_adp_type
_atom_site_occupancy
_atom_site_symmetry_multiplicity
_atom_site_calc_flag
_atom_site_refinement_flags
Ti1 Ti 0.86923(3) 0.23321(2) 0.592140(19) 0.02235(10) Uani 1 1 d .
S1 S 0.82160(7) 0.16414(4) 0.44718(3) 0.04301(15) Uani 1 1 d .
H1 H 0.8807 0.2193 0.4021 0.052 Uiso 1 1 d R
C1 C 0.9155(2) 0.37562(13) 0.50930(12) 0.0320(4) Uani 1 1 d .
C2 C 0.8493(2) 0.40489(13) 0.58285(14) 0.0359(4) Uani 1 1 d .
C3 C 0.9492(2) 0.38469(13) 0.66003(12) 0.0336(4) Uani 1 1 d .
C4 C 1.0715(2) 0.33766(13) 0.63460(12) 0.0298(4) Uani 1 1 d .
C5 C 1.0512(2) 0.33268(13) 0.54174(12) 0.0283(4) Uani 1 1 d .
C6 C 0.8580(3) 0.40014(17) 0.41507(15) 0.0507(6) Uani 1 1 d .
H6A H 0.8735 0.4695 0.4048 0.076 Uiso 1 1 calc R
H6B H 0.7536 0.3856 0.4032 0.076 Uiso 1 1 calc R
H6C H 0.9093 0.3613 0.3758 0.076 Uiso 1 1 calc R
C7 C 0.7092(3) 0.46077(18) 0.5783(2) 0.0681(8) Uani 1 1 d .
H7A H 0.6850 0.4689 0.6380 0.102 Uiso 1 1 calc R
H7B H 0.6310 0.4249 0.5420 0.102 Uiso 1 1 calc R
H7C H 0.7205 0.5249 0.5521 0.102 Uiso 1 1 calc R
C8 C 0.9409(3) 0.42932(16) 0.74923(16) 0.0589(7) Uani 1 1 d .
H8A H 1.0116 0.3975 0.7940 0.088 Uiso 1 1 calc R
H8B H 0.8427 0.4204 0.7640 0.088 Uiso 1 1 calc R
H8C H 0.9629 0.4990 0.7475 0.088 Uiso 1 1 calc R
C9 C 1.2106(2) 0.31013(18) 0.69275(15) 0.0478(5) Uani 1 1 d .
H9A H 1.2881 0.3552 0.6825 0.072 Uiso 1 1 calc R
H9B H 1.2380 0.2436 0.6789 0.072 Uiso 1 1 calc R
H9C H 1.1963 0.3136 0.7547 0.072 Uiso 1 1 calc R
C10 C 1.1615(2) 0.29189(17) 0.48878(15) 0.0473(5) Uani 1 1 d .
H10A H 1.1274 0.3018 0.4258 0.071 Uiso 1 1 calc R
H10B H 1.1740 0.2221 0.5008 0.071 Uiso 1 1 calc R
H10C H 1.2548 0.3253 0.5053 0.071 Uiso 1 1 calc R
C11 C 0.79761(19) 0.07047(12) 0.62414(11) 0.0274(4) Uani 1 1 d .
C12 C 0.67706(19) 0.13257(13) 0.62845(12) 0.0283(4) Uani 1 1 d .
C13 C 0.71522(19) 0.19837(13) 0.69983(11) 0.0276(4) Uani 1 1 d .
C14 C 0.86044(19) 0.17663(12) 0.73929(11) 0.0269(4) Uani 1 1 d .
C15 C 0.9124(2) 0.09974(12) 0.69111(11) 0.0272(4) Uani 1 1 d .
C16 C 0.7993(2) -0.01917(13) 0.56806(13) 0.0356(4) Uani 1 1 d .
H16A H 0.7670 -0.0753 0.5995 0.053 Uiso 1 1 calc R
H16B H 0.8984 -0.0307 0.5557 0.053 Uiso 1 1 calc R
H16C H 0.7337 -0.0099 0.5124 0.053 Uiso 1 1 calc R
C17 C 0.5312(2) 0.12650(16) 0.57240(14) 0.0398(5) Uani 1 1 d .
H17A H 0.5418 0.0977 0.5152 0.060 Uiso 1 1 calc R
H17B H 0.4898 0.1920 0.5633 0.060 Uiso 1 1 calc R
H17C H 0.4664 0.0858 0.6019 0.060 Uiso 1 1 calc R
C18 C 0.6113(2) 0.26907(15) 0.73178(14) 0.0375(4) Uani 1 1 d .
H18A H 0.5398 0.2333 0.7603 0.056 Uiso 1 1 calc R
H18B H 0.5610 0.3060 0.6816 0.056 Uiso 1 1 calc R
H18C H 0.6654 0.3140 0.7743 0.056 Uiso 1 1 calc R
C19 C 0.9356(2) 0.21145(15) 0.82750(12) 0.0340(4) Uani 1 1 d .
H19A H 0.8826 0.2672 0.8468 0.051 Uiso 1 1 calc R
H19B H 1.0353 0.2311 0.8224 0.051 Uiso 1 1 calc R
H19C H 0.9377 0.1587 0.8708 0.051 Uiso 1 1 calc R
C20 C 1.0557(2) 0.04761(15) 0.71502(14) 0.0382(4) Uani 1 1 d .
H20A H 1.1309 0.0945 0.7389 0.057 Uiso 1 1 calc R
H20B H 1.0832 0.0168 0.6622 0.057 Uiso 1 1 calc R
H20C H 1.0462 -0.0023 0.7595 0.057 Uiso 1 1 calc R

loop_
_atom_site_aniso_label
_atom_site_aniso_U_11
_atom_site_aniso_U_22
_atom_site_aniso_U_33
_atom_site_aniso_U_23
_atom_site_aniso_U_13
_atom_site_aniso_U_12
Ti1 0.02433(17) 0.02064(16) 0.02181(16) -0.00029(11) 0.00256(11) -0.00128(11)
S1 0.0590(4) 0.0436(3) 0.0255(2) -0.0061(2) 0.0030(2) -0.0134(2)
C1 0.0378(11) 0.0253(9) 0.0322(9) 0.0058(7) 0.0032(8) -0.0062(7)
C2 0.0376(11) 0.0212(9) 0.0514(12) 0.0041(8) 0.0153(9) 0.0016(7)
C3 0.0462(12) 0.0237(9) 0.0336(10) -0.0059(7) 0.0150(8) -0.0096(8)
C4 0.0323(10) 0.0288(9) 0.0284(9) -0.0022(7) 0.0044(7) -0.0099(7)
C5 0.0302(9) 0.0268(9) 0.0292(9) -0.0026(7) 0.0084(7) -0.0071(7)
C6 0.0644(15) 0.0402(12) 0.0424(12) 0.0157(9) -0.0094(11) -0.0135(11)
C7 0.0585(16) 0.0379(13) 0.114(2) 0.0219(14) 0.0344(16) 0.0193(11)
C8 0.101(2) 0.0356(12) 0.0486(13) -0.0178(10) 0.0395(14) -0.0210(12)
C9 0.0379(12) 0.0577(14) 0.0441(12) 0.0045(10) -0.0062(9) -0.0161(10)
C10 0.0457(13) 0.0491(13) 0.0527(13) -0.0115(10) 0.0262(11) -0.0080(10)
C11 0.0300(9) 0.0234(8) 0.0287(9) 0.0031(7) 0.0036(7) -0.0045(7)
C12 0.0245(9) 0.0299(9) 0.0303(9) 0.0027(7) 0.0033(7) -0.0056(7)
C13 0.0267(9) 0.0296(9) 0.0273(9) 0.0025(7) 0.0068(7) -0.0026(7)
C14 0.0296(9) 0.0277(9) 0.0235(8) 0.0029(7) 0.0037(7) -0.0041(7)
C15 0.0301(9) 0.0240(8) 0.0269(8) 0.0044(7) 0.0021(7) -0.0009(7)
C16 0.0454(12) 0.0233(9) 0.0377(10) -0.0017(7) 0.0048(9) -0.0052(8)
C17 0.0282(10) 0.0475(12) 0.0419(11) -0.0017(9) -0.0005(8) -0.0053(9)
C18 0.0303(10) 0.0443(11) 0.0402(11) -0.0008(9) 0.0125(8) 0.0015(8)
C19 0.0369(10) 0.0380(10) 0.0264(9) -0.0006(8) 0.0020(7) -0.0052(8)
C20 0.0352(11) 0.0361(10) 0.0411(11) 0.0024(8) -0.0021(8) 0.0073(8)

loop_
_atom_type_symbol
_atom_type_description
_atom_type_scat_dispersion_real
_atom_type_scat_dispersion_imag
_atom_type_scat_source
C C 0.0033 0.0016 'International Tables Vol C Tables 4.2.6.8 and 6.1.1.4'
H H 0.0000 0.0000 'International Tables Vol C Tables 4.2.6.8 and 6.1.1.4'
S S 0.1246 0.1234 'International Tables Vol C Tables 4.2.6.8 and 6.1.1.4'
Ti Ti 0.2776 0.4457 'International Tables Vol C Tables 4.2.6.8 and 6.1.1.4'

loop_
_geom_angle_atom_site_label_1
_geom_angle_atom_site_label_2
_geom_angle_atom_site_label_3
_geom_angle
C2 Ti1 C15 144.22(7)
C2 Ti1 C4 57.79(7)
C15 Ti1 C4 103.85(6)
C2 Ti1 C12 122.40(7)
C15 Ti1 C12 57.70(6)
C4 Ti1 C12 150.88(6)
C2 Ti1 C13 101.05(6)
C15 Ti1 C13 57.70(6)
C4 Ti1 C13 117.54(6)
C12 Ti1 C13 34.65(6)
C2 Ti1 C5 57.58(6)
C15 Ti1 C5 125.97(7)
C4 Ti1 C5 34.39(6)
C12 Ti1 C5 174.65(6)
C13 Ti1 C5 149.71(6)
C2 Ti1 C3 34.64(7)
C15 Ti1 C3 112.40(6)
C4 Ti1 C3 34.42(7)
C12 Ti1 C3 126.58(6)
C13 Ti1 C3 93.03(6)
C5 Ti1 C3 56.98(6)
C2 Ti1 S1 109.67(5)
C15 Ti1 S1 106.08(5)
C4 Ti1 S1 121.48(5)
C12 Ti1 S1 86.88(5)
C13 Ti1 S1 120.97(5)
C5 Ti1 S1 88.19(4)
C3 Ti1 S1 138.56(5)
C2 Ti1 C14 111.46(7)
C15 Ti1 C14 34.46(6)
C4 Ti1 C14 94.26(6)
C12 Ti1 C14 57.46(6)
C13 Ti1 C14 34.66(6)
C5 Ti1 C14 127.88(6)
C3 Ti1 C14 85.68(6)
S1 Ti1 C14 135.76(5)
C2 Ti1 C11 156.47(7)
C15 Ti1 C11 34.66(6)
C4 Ti1 C11 137.48(6)
C12 Ti1 C11 34.41(6)
C13 Ti1 C11 57.32(6)
C5 Ti1 C11 145.93(6)
C3 Ti1 C11 142.83(6)
S1 Ti1 C11 78.61(4)
C14 Ti1 C11 57.15(6)
C2 Ti1 C1 34.60(7)
C15 Ti1 C1 159.78(7)
C4 Ti1 C1 57.16(6)
C12 Ti1 C1 142.38(6)
C13 Ti1 C1 134.44(7)
C5 Ti1 C1 34.30(6)
C3 Ti1 C1 56.94(6)
S1 Ti1 C1 81.68(5)
C14 Ti1 C1 142.53(6)
C11 Ti1 C1 160.16(6)
Ti1 S1 H1 104.2
C5 C1 C2 107.92(16)
C5 C1 C6 127.07(19)
C2 C1 C6 124.47(19)
C5 C1 Ti1 72.25(10)
C2 C1 Ti1 71.26(10)
C6 C1 Ti1 128.62(13)
C3 C2 C1 107.47(17)
C3 C2 C7 126.3(2)
C1 C2 C7 125.6(2)
C3 C2 Ti1 73.70(10)
C1 C2 Ti1 74.14(10)
C7 C2 Ti1 124.77(15)
C4 C3 C2 108.24(16)
C4 C3 C8 125.9(2)
C2 C3 C8 124.1(2)
C4 C3 Ti1 72.12(10)
C2 C3 Ti1 71.66(10)
C8 C3 Ti1 133.75(13)
C5 C4 C3 107.96(17)
C5 C4 C9 124.07(18)
C3 C4 C9 127.40(18)
C5 C4 Ti1 73.29(10)
C3 C4 Ti1 73.45(10)
C9 C4 Ti1 125.80(13)
C4 C5 C1 108.27(16)
C4 C5 C10 124.21(18)
C1 C5 C10 127.47(18)
C4 C5 Ti1 72.32(10)
C1 C5 Ti1 73.45(10)
C10 C5 Ti1 122.16(13)
C1 C6 H6A 109.5
C1 C6 H6B 109.5
H6A C6 H6B 109.5
C1 C6 H6C 109.5
H6A C6 H6C 109.5
H6B C6 H6C 109.5
C2 C7 H7A 109.5
C2 C7 H7B 109.5
H7A C7 H7B 109.5
C2 C7 H7C 109.5
H7A C7 H7C 109.5
H7B C7 H7C 109.5
C3 C8 H8A 109.5
C3 C8 H8B 109.5
H8A C8 H8B 109.5
C3 C8 H8C 109.5
H8A C8 H8C 109.5
H8B C8 H8C 109.5
C4 C9 H9A 109.5
C4 C9 H9B 109.5
H9A C9 H9B 109.5
C4 C9 H9C 109.5
H9A C9 H9C 109.5
H9B C9 H9C 109.5
C5 C10 H10A 109.5
C5 C10 H10B 109.5
H10A C10 H10B 109.5
C5 C10 H10C 109.5
H10A C10 H10C 109.5
H10B C10 H10C 109.5
C12 C11 C15 108.00(15)
C12 C11 C16 126.53(17)
C15 C11 C16 124.97(16)
C12 C11 Ti1 72.22(10)
C15 C11 Ti1 71.58(9)
C16 C11 Ti1 128.19(12)
C11 C12 C13 108.05(15)
C11 C12 C17 126.50(17)
C13 C12 C17 125.32(17)
C11 C12 Ti1 73.37(10)
C13 C12 Ti1 72.67(10)
C17 C12 Ti1 122.93(13)
C12 C13 C14 107.76(15)
C12 C13 C18 124.25(16)
C14 C13 C18 127.65(16)
C12 C13 Ti1 72.67(10)
C14 C13 Ti1 73.05(10)
C18 C13 Ti1 125.18(13)
C15 C14 C13 108.06(15)
C15 C14 C19 123.91(16)
C13 C14 C19 126.72(16)
C15 C14 Ti1 71.87(9)
C13 C14 Ti1 72.30(10)
C19 C14 Ti1 131.76(12)
C14 C15 C11 108.06(15)
C14 C15 C20 125.83(16)
C11 C15 C20 125.50(16)
C14 C15 Ti1 73.67(10)
C11 C15 Ti1 73.76(10)
C20 C15 Ti1 125.50(13)
C11 C16 H16A 109.5
C11 C16 H16B 109.5
H16A C16 H16B 109.5
C11 C16 H16C 109.5
H16A C16 H16C 109.5
H16B C16 H16C 109.5
C12 C17 H17A 109.5
C12 C17 H17B 109.5
H17A C17 H17B 109.5
C12 C17 H17C 109.5
H17A C17 H17C 109.5
H17B C17 H17C 109.5
C13 C18 H18A 109.5
C13 C18 H18B 109.5
H18A C18 H18B 109.5
C13 C18 H18C 109.5
H18A C18 H18C 109.5
H18B C18 H18C 109.5
C14 C19 H19A 109.5
C14 C19 H19B 109.5
H19A C19 H19B 109.5
C14 C19 H19C 109.5
H19A C19 H19C 109.5
H19B C19 H19C 109.5
C15 C20 H20A 109.5
C15 C20 H20B 109.5
H20A C20 H20B 109.5
C15 C20 H20C 109.5
H20A C20 H20C 109.5
H20B C20 H20C 109.5

loop_
_geom_bond_atom_site_label_1
_geom_bond_atom_site_label_2
_geom_bond_distance
Ti1 C2 2.3680(18)
Ti1 C15 2.3753(17)
Ti1 C4 2.3774(18)
Ti1 C12 2.3886(17)
Ti1 C13 2.3886(17)
Ti1 C5 2.3899(17)
Ti1 C3 2.3946(18)
Ti1 S1 2.3958(6)
Ti1 C14 2.3984(17)
Ti1 C11 2.4035(17)
Ti1 C1 2.4053(17)
S1 H1 1.2102
C1 C5 1.414(3)
C1 C2 1.420(3)
C1 C6 1.502(3)
C2 C3 1.418(3)
C2 C7 1.504(3)
C3 C4 1.412(3)
C3 C8 1.511(3)
C4 C5 1.409(2)
C4 C9 1.505(3)
C5 C10 1.507(3)
C6 H6A 0.9800
C6 H6B 0.9800
C6 H6C 0.9800
C7 H7A 0.9800
C7 H7B 0.9800
C7 H7C 0.9800
C8 H8A 0.9800
C8 H8B 0.9800
C8 H8C 0.9800
C9 H9A 0.9800
C9 H9B 0.9800
C9 H9C 0.9800
C10 H10A 0.9800
C10 H10B 0.9800
C10 H10C 0.9800
C11 C12 1.417(3)
C11 C15 1.424(2)
C11 C16 1.503(2)
C12 C13 1.423(3)
C12 C17 1.495(3)
C13 C14 1.426(3)
C13 C18 1.502(3)
C14 C15 1.414(2)
C14 C19 1.504(2)
C15 C20 1.508(3)
C16 H16A 0.9800
C16 H16B 0.9800
C16 H16C 0.9800
C17 H17A 0.9800
C17 H17B 0.9800
C17 H17C 0.9800
C18 H18A 0.9800
C18 H18B 0.9800
C18 H18C 0.9800
C19 H19A 0.9800
C19 H19B 0.9800
C19 H19C 0.9800
C20 H20A 0.9800
C20 H20B 0.9800
C20 H20C 0.9800
